data_7211249
loop_
_publ_author_name
'Cantos, Paula M.'
'Pope, Simon J. A.'
'Cahill, Christopher L.'

_publ_section_title
;
 An exploration of homo- and heterometallic UO22+ hybrid materials
 containing chelidamic acid: synthesis, structure, and luminescence
 studies
;
_journal_issue 44
_journal_name_full CrystEngComm
_journal_page_first 9039
_journal_paper_doi 10.1039/c3ce41655k
_journal_volume 15
_journal_year 2013
_chemical_formula_sum 'C7 H2 N O13 U2'
_chemical_formula_weight 784.16
_space_group_IT_number 14
_symmetry_cell_setting monoclinic
_symmetry_Int_Tables_number 14
_symmetry_space_group_name_Hall '-P 2yn'
_symmetry_space_group_name_H-M 'P 1 21/n 1'
_atom_sites_solution_hydrogens geom
_atom_sites_solution_primary direct
_atom_sites_solution_secondary difmap
_audit_creation_method SHELXL-97
_cell_angle_alpha 90.00
_cell_angle_beta 106.288(8)
_cell_angle_gamma 90.00
_cell_formula_units_Z 4
_cell_length_a 10.327(3)
_cell_length_b 12.129(3)
_cell_length_c 15.073(4)
_cell_measurement_reflns_used 41355
_cell_measurement_temperature 100(2)
_cell_measurement_theta_max 57.410
_cell_measurement_theta_min 4.380
_cell_volume 1812.2(8)
_computing_cell_refinement 'SAINT (Bruker-AXS)'
_computing_data_collection 'SMART V5.05 (Bruker-AXS)'
_computing_data_reduction 'SAINT (Bruker-AXS)'
_computing_molecular_graphics 'SHELXL-97 (Sheldrick, 1997)'
_computing_publication_material 'WINGX (Farrugia, 1998)'
_computing_structure_refinement 'SHELXL-97 (Sheldrick, 2008)'
_computing_structure_solution 'SHELXL-97 (Sheldrick, 1990)'
_diffrn_ambient_temperature 100(2)
_diffrn_measured_fraction_theta_full 0.995
_diffrn_measured_fraction_theta_max 0.914
_diffrn_measurement_device_type 'Bruker Apex CCD II'
_diffrn_measurement_method 'omega scans'
_diffrn_radiation_monochromator graphite
_diffrn_radiation_type MoK\a
_diffrn_radiation_wavelength 0.71073
_diffrn_reflns_av_R_equivalents 0.0900
_diffrn_reflns_av_sigmaI/netI 0.0550
_diffrn_reflns_limit_h_max 13
_diffrn_reflns_limit_h_min -13
_diffrn_reflns_limit_k_max 16
_diffrn_reflns_limit_k_min -16
_diffrn_reflns_limit_l_max 20
_diffrn_reflns_limit_l_min -19
_diffrn_reflns_number 39636
_diffrn_reflns_theta_full 25.00
_diffrn_reflns_theta_max 29.22
_diffrn_reflns_theta_min 2.14
_diffrn_source 'fine-focus sealed tube'
_exptl_absorpt_coefficient_mu 17.906
_exptl_absorpt_correction_T_max 0.7458
_exptl_absorpt_correction_T_min 0.2904
_exptl_absorpt_correction_type empirical
_exptl_absorpt_process_details 'SADABS, G. Sheldrick (1999)'
_exptl_crystal_colour yellow
_exptl_crystal_density_diffrn 2.874
_exptl_crystal_density_method 'not measured'
_exptl_crystal_description plates
_exptl_crystal_F_000 1356
_exptl_crystal_size_max 0.3
_exptl_crystal_size_mid 0.1
_exptl_crystal_size_min 0.1
_refine_diff_density_max 2.659
_refine_diff_density_min -1.132
_refine_diff_density_rms 0.259
_refine_ls_extinction_method none
_refine_ls_goodness_of_fit_ref 0.963
_refine_ls_hydrogen_treatment mixed
_refine_ls_matrix_type full
_refine_ls_number_parameters 208
_refine_ls_number_reflns 4496
_refine_ls_number_restraints 0
_refine_ls_restrained_S_all 0.963
_refine_ls_R_factor_all 0.0524
_refine_ls_R_factor_gt 0.0381
_refine_ls_shift/su_max 0.001
_refine_ls_shift/su_mean 0.000
_refine_ls_structure_factor_coef Fsqd
_refine_ls_weighting_details 'calc w=1/[\s^2^(Fo^2^)+(0.0528P)^2^+16.0474P] where P=(Fo^2^+2Fc^2^)/3'
_refine_ls_weighting_scheme calc
_refine_ls_wR_factor_gt 0.0977
_refine_ls_wR_factor_ref 0.1045
_reflns_number_gt 3767
_reflns_number_total 4496
_reflns_threshold_expression >2\s(I)
_cod_data_source_file c3ce41655k.txt
_cod_data_source_block Compound3
_cod_original_cell_volume 1812.3(9)
_cod_original_sg_symbol_H-M 'P 21/n'
_cod_database_code 7211249

loop_
_symmetry_equiv_pos_as_xyz
'x, y, z'
'-x+1/2, y+1/2, -z+1/2'
'-x, -y, -z'
'x-1/2, -y-1/2, z-1/2'

loop_
_atom_site_label
_atom_site_type_symbol
_atom_site_fract_x
_atom_site_fract_y
_atom_site_fract_z
_atom_site_U_iso_or_equiv
_atom_site_adp_type
_atom_site_occupancy
_atom_site_symmetry_multiplicity
_atom_site_calc_flag
_atom_site_refinement_flags
C1 C 0.5066(8) 0.1648(7) 0.4464(5) 0.0240(16) Uani 1 1 d .
C2 C 0.5759(8) 0.2196(7) 0.5271(6) 0.0281(17) Uani 1 1 d .
H2 H 0.6506 0.1873 0.5683 0.034 Uiso 1 1 calc R
C3 C 0.5314(9) 0.3239(7) 0.5452(6) 0.0299(18) Uani 1 1 d .
C4 C 0.4147(9) 0.3668(7) 0.4807(6) 0.0317(19) Uani 1 1 d .
H4 H 0.3805 0.4353 0.4905 0.038 Uiso 1 1 calc R
C5 C 0.3527(8) 0.3065(6) 0.4037(5) 0.0225(15) Uani 1 1 d .
C6 C 0.2307(8) 0.3454(6) 0.3303(6) 0.0254(16) Uani 1 1 d .
C7 C 0.5485(7) 0.0560(6) 0.4171(6) 0.0234(16) Uani 1 1 d .
N1 N 0.3951(7) 0.2067(5) 0.3851(4) 0.0249(14) Uani 1 1 d .
O1 O 0.1787(6) 0.0285(5) 0.3011(4) 0.0362(14) Uani 1 1 d .
O2 O 0.3764(7) 0.1788(5) 0.1819(4) 0.0408(15) Uani 1 1 d .
O3 O 0.4770(6) 0.0193(5) 0.3407(4) 0.0362(15) Uani 1 1 d .
O4 O 0.1787(7) 0.2803(5) 0.2664(4) 0.0400(16) Uani 1 1 d .
O5 O 0.1880(6) 0.4431(5) 0.3366(4) 0.0319(13) Uani 1 1 d .
O6 O 0.6486(6) 0.0067(5) 0.4684(4) 0.0307(13) Uani 1 1 d .
O7 O 0.8142(9) 0.0388(7) 0.3443(5) 0.055(2) Uani 1 1 d .
O8 O 0.8583(7) -0.1786(6) 0.5090(5) 0.0493(18) Uani 1 1 d .
O9 O 0.6339(8) -0.1645(7) 0.3283(6) 0.063(2) Uani 1 1 d .
O10 O 0.8963(8) -0.1915(9) 0.3119(7) 0.087(3) Uani 1 1 d .
O11 O 0.9294(6) 0.0546(6) 0.5470(5) 0.0410(16) Uani 1 1 d .
O12 O 0.5896(6) 0.3804(5) 0.6202(4) 0.0374(16) Uani 1 1 d .
U1 U 0.27649(3) 0.10399(2) 0.24086(2) 0.02342(10) Uani 1 1 d .
U2 U 0.83824(3) -0.07060(3) 0.42753(2) 0.03201(11) Uani 1 1 d .
OW1 O 0.654(2) -0.3899(13) 0.3228(12) 0.152(7) Uani 1 1 d .

loop_
_atom_site_aniso_label
_atom_site_aniso_U_11
_atom_site_aniso_U_22
_atom_site_aniso_U_33
_atom_site_aniso_U_23
_atom_site_aniso_U_13
_atom_site_aniso_U_12
C1 0.023(4) 0.029(4) 0.016(4) 0.002(3) -0.002(3) -0.001(3)
C2 0.020(4) 0.028(4) 0.027(4) 0.000(3) -0.008(3) -0.001(3)
C3 0.036(5) 0.025(4) 0.021(4) 0.002(3) -0.006(4) -0.006(3)
C4 0.035(5) 0.020(4) 0.030(5) 0.004(3) -0.006(4) 0.000(3)
C5 0.021(4) 0.024(4) 0.016(4) 0.005(3) -0.006(3) -0.001(3)
C6 0.026(4) 0.019(3) 0.027(4) 0.004(3) 0.000(3) 0.002(3)
C7 0.012(3) 0.029(4) 0.025(4) 0.003(3) -0.002(3) 0.002(3)
N1 0.022(3) 0.026(3) 0.018(3) 0.002(2) -0.008(3) 0.002(3)
O1 0.033(3) 0.038(3) 0.034(4) 0.009(3) 0.003(3) -0.007(3)
O2 0.048(4) 0.033(3) 0.038(4) 0.005(3) 0.006(3) -0.017(3)
O3 0.032(3) 0.031(3) 0.035(4) -0.008(3) -0.009(3) 0.008(3)
O4 0.041(4) 0.030(3) 0.032(3) -0.004(3) -0.019(3) 0.006(3)
O5 0.033(3) 0.027(3) 0.029(3) 0.003(2) -0.003(3) 0.004(2)
O6 0.018(3) 0.036(3) 0.032(3) -0.001(2) -0.003(2) 0.007(2)
O7 0.063(5) 0.065(5) 0.040(4) 0.015(4) 0.018(4) 0.006(4)
O8 0.040(4) 0.044(4) 0.060(5) 0.020(4) 0.007(3) 0.004(3)
O9 0.037(4) 0.065(5) 0.079(6) -0.032(5) 0.002(4) 0.005(4)
O10 0.037(5) 0.106(8) 0.109(8) -0.048(6) 0.008(5) 0.021(5)
O11 0.027(3) 0.051(4) 0.045(4) -0.013(3) 0.012(3) -0.004(3)
O12 0.036(4) 0.028(3) 0.032(4) -0.001(2) -0.017(3) 0.002(2)
U1 0.02351(17) 0.02017(15) 0.01940(17) 0.00177(10) -0.00580(12) -0.00443(10)
U2 0.02226(18) 0.03488(18) 0.0363(2) -0.00031(13) 0.00403(14) 0.00321(12)
OW1 0.201(18) 0.150(14) 0.130(13) -0.063(11) 0.086(13) -0.027(12)

loop_
_atom_type_symbol
_atom_type_description
_atom_type_scat_dispersion_real
_atom_type_scat_dispersion_imag
_atom_type_scat_source
C C 0.0033 0.0016 'International Tables Vol C Tables 4.2.6.8 and 6.1.1.4'
H H 0.0000 0.0000 'International Tables Vol C Tables 4.2.6.8 and 6.1.1.4'
N N 0.0061 0.0033 'International Tables Vol C Tables 4.2.6.8 and 6.1.1.4'
O O 0.0106 0.0060 'International Tables Vol C Tables 4.2.6.8 and 6.1.1.4'
U U -9.6767 9.6646 'International Tables Vol C Tables 4.2.6.8 and 6.1.1.4'
H H 0.0000 0.0000 'International Tables Vol C Tables 4.2.6.8 and 6.1.1.4'

loop_
_geom_angle_atom_site_label_1
_geom_angle_atom_site_label_2
_geom_angle_atom_site_label_3
_geom_angle
_geom_angle_site_symmetry_1
_geom_angle_site_symmetry_3
N1 C1 C2 123.1(7) . .
N1 C1 C7 112.9(6) . .
C2 C1 C7 124.0(7) . .
C1 C2 C3 119.0(7) . .
O12 C3 C2 122.9(7) . .
O12 C3 C4 119.6(8) . .
C2 C3 C4 117.5(7) . .
C5 C4 C3 119.3(8) . .
N1 C5 C4 123.8(7) . .
N1 C5 C6 112.7(6) . .
C4 C5 C6 123.5(7) . .
O4 C6 O5 124.3(7) . .
O4 C6 C5 117.5(7) . .
O5 C6 C5 118.2(7) . .
O6 C7 O3 124.4(7) . .
O6 C7 C1 119.7(7) . .
O3 C7 C1 115.9(6) . .
C5 N1 C1 117.3(6) . .
C5 N1 U1 121.3(5) . .
C1 N1 U1 121.3(5) . .
C7 O3 U1 126.7(5) . .
C6 O4 U1 124.8(5) . .
C6 O5 U1 128.8(6) . 2
C7 O6 U2 128.1(6) . .
U2 O11 U2 110.7(3) 3_756 .
C3 O12 U1 144.8(6) . 4_666
O1 U1 O2 179.1(3) . .
O1 U1 O12 88.6(3) . 4_565
O2 U1 O12 92.3(3) . 4_565
O1 U1 O5 90.9(3) . 2_545
O2 U1 O5 89.0(3) . 2_545
O12 U1 O5 83.5(2) 4_565 2_545
O1 U1 O3 88.5(3) . .
O2 U1 O3 90.7(3) . .
O12 U1 O3 157.7(2) 4_565 .
O5 U1 O3 74.4(2) 2_545 .
O1 U1 O4 92.9(3) . .
O2 U1 O4 87.5(3) . .
O12 U1 O4 75.9(2) 4_565 .
O5 U1 O4 158.9(2) 2_545 .
O3 U1 O4 126.38(19) . .
O1 U1 N1 91.3(3) . .
O2 U1 N1 88.2(3) . .
O12 U1 N1 139.1(2) 4_565 .
O5 U1 N1 137.4(2) 2_545 .
O3 U1 N1 63.1(2) . .
O4 U1 N1 63.3(2) . .
O8 U2 O7 178.9(4) . .
O8 U2 O11 91.9(3) . 3_756
O7 U2 O11 89.3(3) . 3_756
O8 U2 O11 90.2(3) . .
O7 U2 O11 90.3(3) . .
O11 U2 O11 69.3(3) 3_756 .
O8 U2 O6 93.2(3) . .
O7 U2 O6 85.9(3) . .
O11 U2 O6 143.3(2) 3_756 .
O11 U2 O6 74.4(2) . .
O8 U2 O10 92.6(4) . .
O7 U2 O10 87.7(4) . .
O11 U2 O10 74.0(3) 3_756 .
O11 U2 O10 143.2(3) . .
O6 U2 O10 141.9(2) . .
O8 U2 O9 89.6(3) . .
O7 U2 O9 89.5(4) . .
O11 U2 O9 142.8(2) 3_756 .
O11 U2 O9 148.0(2) . .
O6 U2 O9 73.7(2) . .
O10 U2 O9 68.8(3) . .
O8 U2 U2 91.2(2) . 3_756
O7 U2 U2 89.7(3) . 3_756
O11 U2 U2 34.73(16) 3_756 3_756
O11 U2 U2 34.52(16) . 3_756
O6 U2 U2 108.75(14) . 3_756
O10 U2 U2 108.7(2) . 3_756
O9 U2 U2 177.4(2) . 3_756

loop_
_geom_bond_atom_site_label_1
_geom_bond_atom_site_label_2
_geom_bond_distance
_geom_bond_site_symmetry_2
C1 N1 1.356(10) .
C1 C2 1.395(11) .
C1 C7 1.495(11) .
C2 C3 1.398(12) .
C3 O12 1.315(10) .
C3 C4 1.419(12) .
C4 C5 1.369(11) .
C5 N1 1.343(10) .
C5 C6 1.501(10) .
C6 O4 1.245(10) .
C6 O5 1.278(9) .
C7 O6 1.255(9) .
C7 O3 1.262(10) .
N1 U1 2.507(6) .
O1 U1 1.788(6) .
O2 U1 1.786(6) .
O3 U1 2.420(6) .
O4 U1 2.441(6) .
O5 U1 2.355(6) 2
O6 U2 2.403(6) .
O7 U2 1.795(7) .
O8 U2 1.767(7) .
O9 U2 2.494(8) .
O10 U2 2.476(9) .
O11 U2 2.330(6) 3_756
O11 U2 2.342(7) .
O12 U1 2.258(6) 4_666
U1 O12 2.258(6) 4_565
U1 O5 2.355(6) 2_545
U2 O11 2.330(6) 3_756
U2 U2 3.8438(10) 3_756
